data_2102949
loop_
_publ_author_name
'Mir, M.'
'Mascarenhas, Y.P.'
'Mastelaro, V.R.'
'Neves, P.P.'
'Doriguetto, A.C.'
'Garcia, D.'
'Lente, M.H.'
'Eiras, J.A.'

_publ_section_title
;
 X-ray powder diffraction structural characterization of
 Pb~1{-~<i>x</i>}Ba~<i>x~</i>Zr~0.65~Ti~0.35~O~3~ ceramic
;
_journal_coeditor_code KD5005
_journal_issue 5
_journal_name_full 'Acta Crystallographica Section B'
_journal_page_first 713
_journal_page_last 718
_journal_paper_doi 10.1107/S0108768107022197
_journal_volume 63
_journal_year 2007
_chemical_formula_analytical '(Pb0.789 Ba0.194) (Zr0.65 Ti0.35) O3'
_chemical_formula_moiety 'Pb0.8 Ba0.2 Zi0.65 Ti0.35 O3'
_chemical_formula_structural '(Pb0.8 Ba0.2) (Zr0.65 Ti0.35) O3'
_chemical_formula_sum 'Ba0.2 O3 Pb0.8 Ti0.35 Zr0.65'
_chemical_name_common 'Lead Barium Zirconium Titanium Oxide'
_chemical_name_systematic ' Lead Barium Zirconium Titanium Oxide'
_space_group_IT_number 161
_symmetry_cell_setting rhombohedral
_symmetry_space_group_name_Hall 'R 3 -2"c'
_symmetry_space_group_name_H-M 'R 3 c :H'
_cell_angle_alpha 90.00000
_cell_angle_beta 90.00000
_cell_angle_gamma 120.00000
_cell_length_a 5.79776(5)
_cell_length_b 5.79776(5)
_cell_length_c 14.26758(15)
_cell_measurement_temperature 300
_cell_volume 415.338(7)
_computing_structure_refinement FULLPROF
_diffrn_ambient_temperature 298
_diffrn_measurement_method 'theta/2theta step scans'
_diffrn_radiation_monochromator Si
_diffrn_radiation_type X-ray
_refine_ls_number_parameters 16
_refine_ls_number_reflns 75
_refine_ls_number_restraints 0
_cod_data_source_file kd5005.cif
_cod_data_source_block PBZT20_300K_R3c
_cod_original_sg_symbol_H-M 'R 3c'
_cod_database_code 2102949

loop_
_symmetry_equiv_pos_as_xyz
x,y,z
-y,x-y,z
-x+y,-x,z
-y,-x,z+1/2
-x+y,y,z+1/2
x,x-y,z+1/2
x+2/3,y+1/3,z+1/3
-y+2/3,x-y+1/3,z+1/3
-x+y+2/3,-x+1/3,z+1/3
-y+2/3,-x+1/3,z+5/6
-x+y+2/3,y+1/3,z+5/6
x+2/3,x-y+1/3,z+5/6
x+1/3,y+2/3,z+2/3
-y+1/3,x-y+2/3,z+2/3
-x+y+1/3,-x+2/3,z+2/3
-y+1/3,-x+2/3,z+1/6
-x+y+1/3,y+2/3,z+1/6
x+1/3,x-y+2/3,z+1/6

loop_
_atom_site_type_symbol
_atom_site_label
_atom_site_fract_x
_atom_site_fract_y
_atom_site_fract_z
_atom_site_U_iso_or_equiv
_atom_site_adp_type
_atom_site_occupancy
Pb Pb1 0.00000 0.00000 0.00000 0.0106(4) Uiso 0.80000
Ba Ba1 0.00000 0.00000 0.00000 0.0106(4) Uiso 0.20000
Ti Ti1 0.00000 0.00000 -0.2613(3) 0.00000 Uiso 0.35000
Zr Zr1 0.00000 0.00000 -0.2613(3) 0.00000 Uiso 0.65000
O O1 0.158(5) 0.359(4) -0.1941(10) 0.00000 Uiso 1.00000

loop_
_atom_type_symbol
_atom_type_scat_dispersion_real
_atom_type_scat_dispersion_imag
_atom_type_scat_source
pb -4.81800 8.50500 International_Tables_for_Crystallography_Vol.C(1991)_Tables_6.1.1.4_and_6.1.1.5
ba -1.33400 8.46000 International_Tables_for_Crystallography_Vol.C(1991)_Tables_6.1.1.4_and_6.1.1.5
ti 0.18900 1.80700 International_Tables_for_Crystallography_Vol.C(1991)_Tables_6.1.1.4_and_6.1.1.5
zr -0.31400 2.24500 International_Tables_for_Crystallography_Vol.C(1991)_Tables_6.1.1.4_and_6.1.1.5
o 0.04700 0.03200 International_Tables_for_Crystallography_Vol.C(1991)_Tables_6.1.1.4_and_6.1.1.5
